data_2211742
loop_
_publ_author_name
' Graham Smith '
'Urs D. Wermuth '
'Peter C. Healy'
'Jonathan M. White'

_publ_section_title
;
 Guanidinium 2-amino-4-nitrobenzoate monohydrate at 130K
;
_journal_coeditor_code BT2212
_journal_issue 1
_journal_name_full 'Acta Crystallographica Section E'
_journal_page_first o7
_journal_page_last o9
_journal_paper_doi 10.1107/S1600536806050495
_journal_volume 63
_journal_year 2007
_chemical_formula_iupac 'C H6 N3 +, C7 H5 N2 O4 -, H2 O'
_chemical_formula_moiety 'C H6 N3 +, C7 H5 N2 O4 -, H2 O'
_chemical_formula_sum 'C8 H13 N5 O5'
_chemical_formula_weight 259.23
_chemical_melting_point 524.5(5)
_chemical_name_common 'guanidinium 4-nitroanthranilate monohydrate'
_chemical_name_systematic
;
guanidinium 2-amino-4-nitrobenzoate monohydrate
;
_space_group_IT_number 14
_symmetry_cell_setting monoclinic
_symmetry_space_group_name_Hall '-P 2yn'
_symmetry_space_group_name_H-M 'P 1 21/n 1'
_atom_sites_solution_hydrogens geom
_atom_sites_solution_primary direct
_atom_sites_solution_secondary difmap
_audit_creation_method 'SHELXL97 (Sheldrick, 1997)'
_cell_angle_alpha 90.00
_cell_angle_beta 110.006(5)
_cell_angle_gamma 90.00
_cell_formula_units_Z 4
_cell_length_a 16.122(5)
_cell_length_b 3.7796(11)
_cell_length_c 19.715(5)
_cell_measurement_reflns_used 2122
_cell_measurement_temperature 130(2)
_cell_measurement_theta_max 27.76
_cell_measurement_theta_min 2.69
_cell_volume 1128.8(6)
_computing_cell_refinement SMART
_computing_data_collection 'SMART (Bruker, 2000)'
_computing_data_reduction 'SAINT (Bruker, 1999)'
_computing_molecular_graphics 'PLATON (Spek, 2003)'
_computing_publication_material PLATON
_computing_structure_refinement 'SHELXL97 (Sheldrick, 1997)'
_computing_structure_solution 'SHELXS97 (Sheldrick, 1997)'
_diffrn_ambient_temperature 130(2)
_diffrn_measured_fraction_theta_full 0.982
_diffrn_measured_fraction_theta_max 0.982
_diffrn_measurement_device_type 'Bruker CCD area-detector'
_diffrn_measurement_method '\f and \w'
_diffrn_radiation_monochromator graphite
_diffrn_radiation_source 'sealed tube'
_diffrn_radiation_type MoK\a
_diffrn_radiation_wavelength 0.71073
_diffrn_reflns_av_R_equivalents 0.0363
_diffrn_reflns_av_sigmaI/netI 0.0440
_diffrn_reflns_limit_h_max 17
_diffrn_reflns_limit_h_min -19
_diffrn_reflns_limit_k_max 4
_diffrn_reflns_limit_k_min -4
_diffrn_reflns_limit_l_max 22
_diffrn_reflns_limit_l_min -23
_diffrn_reflns_number 5221
_diffrn_reflns_theta_full 25.00
_diffrn_reflns_theta_max 25.00
_diffrn_reflns_theta_min 1.42
_diffrn_standards_decay_% 0.0
_exptl_absorpt_coefficient_mu 0.128
_exptl_absorpt_correction_T_max 0.98
_exptl_absorpt_correction_T_min 0.92
_exptl_absorpt_correction_type multi-scan
_exptl_absorpt_process_details '(SADABS; Bruker, 1999)'
_exptl_crystal_colour yellow
_exptl_crystal_density_diffrn 1.525
_exptl_crystal_density_method 'not measured'
_exptl_crystal_description plate
_exptl_crystal_F_000 544
_exptl_crystal_size_max 0.45
_exptl_crystal_size_mid 0.40
_exptl_crystal_size_min 0.10
_refine_diff_density_max 0.235
_refine_diff_density_min -0.206
_refine_ls_extinction_method none
_refine_ls_goodness_of_fit_ref 1.019
_refine_ls_hydrogen_treatment mixed
_refine_ls_matrix_type full
_refine_ls_number_parameters 203
_refine_ls_number_reflns 1966
_refine_ls_number_restraints 0
_refine_ls_restrained_S_all 1.019
_refine_ls_R_factor_all 0.0472
_refine_ls_R_factor_gt 0.0396
_refine_ls_shift/su_max 0.000
_refine_ls_shift/su_mean 0.000
_refine_ls_structure_factor_coef Fsqd
_refine_ls_weighting_details 'calc w=1/[\s^2^(Fo^2^)+(0.066P)^2^] where P=(Fo^2^+2Fc^2^)/3'
_refine_ls_weighting_scheme calc
_refine_ls_wR_factor_gt 0.1038
_refine_ls_wR_factor_ref 0.1083
_reflns_number_gt 1677
_reflns_number_total 1966
_reflns_threshold_expression I>2\s(I)
_cod_data_source_file bt2212.cif
_cod_data_source_block I
_cod_depositor_comments
;
The following automatic conversions were performed:

'_chemical_melting_point' value '524--525' was changed to '524.5(5)'
- the average value was taken and precision was estimated.

Automatic conversion script
Id: cif_fix_values 1646 2011-03-28 12:23:43Z adriana 

The following automatic conversions were performed:

'_chemical_melting_point' value '524--525' was changed to '524.5(5)'
- the average value was taken and precision was estimated.

Automatic conversion script
Id: cif_fix_values 1715 2011-07-08 13:25:40Z adriana 
;
_cod_original_sg_symbol_H-M 'P 21/n'
_cod_database_code 2211742
_cod_database_fobs_code 2211742

loop_
_symmetry_equiv_pos_as_xyz
'x, y, z'
'-x+1/2, y+1/2, -z+1/2'
'-x, -y, -z'
'x+1/2, -y+1/2, z+1/2'

loop_
_atom_site_aniso_label
_atom_site_aniso_U_11
_atom_site_aniso_U_22
_atom_site_aniso_U_33
_atom_site_aniso_U_12
_atom_site_aniso_U_13
_atom_site_aniso_U_23
O41 0.0426(8) 0.0611(8) 0.0250(7) 0.0035(6) 0.0183(6) 0.0031(6)
O42 0.0386(7) 0.0684(9) 0.0420(8) 0.0211(7) 0.0232(7) 0.0073(7)
O71 0.0296(6) 0.0377(7) 0.0226(7) 0.0052(5) 0.0112(5) 0.0013(5)
O72 0.0233(6) 0.0375(6) 0.0269(7) 0.0046(5) 0.0099(5) -0.0011(5)
N2 0.0249(7) 0.0287(7) 0.0226(8) 0.0030(5) 0.0073(7) 0.0057(6)
N4 0.0294(8) 0.0325(7) 0.0273(8) -0.0024(6) 0.0143(7) -0.0010(6)
C1 0.0208(8) 0.0182(7) 0.0226(9) -0.0039(6) 0.0071(7) -0.0014(6)
C2 0.0200(7) 0.0167(7) 0.0235(8) -0.0040(6) 0.0060(7) -0.0004(6)
C3 0.0250(8) 0.0216(7) 0.0191(8) -0.0054(6) 0.0068(7) 0.0002(6)
C4 0.0247(8) 0.0207(7) 0.0249(9) -0.0045(6) 0.0128(7) -0.0027(6)
C5 0.0202(8) 0.0211(8) 0.0263(9) -0.0005(6) 0.0075(7) -0.0003(6)
C6 0.0248(8) 0.0198(7) 0.0222(8) -0.0034(6) 0.0079(7) 0.0006(6)
C7 0.0241(8) 0.0210(7) 0.0231(9) -0.0018(6) 0.0077(7) -0.0002(6)
N11 0.0240(8) 0.0373(8) 0.0246(8) -0.0050(6) 0.0099(7) 0.0000(6)
N21 0.0254(8) 0.0360(8) 0.0258(9) -0.0037(6) 0.0108(7) -0.0036(6)
N31 0.0244(7) 0.0400(8) 0.0237(8) -0.0057(6) 0.0105(7) -0.0026(7)
C11 0.0242(8) 0.0214(7) 0.0240(9) 0.0025(6) 0.0091(7) 0.0031(6)
O1W 0.0444(8) 0.0366(7) 0.0270(7) -0.0015(6) 0.0089(6) -0.0049(6)

loop_
_atom_site_type_symbol
_atom_site_label
_atom_site_fract_x
_atom_site_fract_y
_atom_site_fract_z
_atom_site_U_iso_or_equiv
_atom_site_thermal_displace_type
_atom_site_calc_flag
_atom_site_refinement_flags
_atom_site_occupancy
O O41 0.36608(8) 0.4094(3) 0.47301(6) 0.0412(4) Uani . . 1.000
O O42 0.27127(8) 0.6702(4) 0.38458(7) 0.0472(5) Uani . . 1.000
O O71 0.50181(7) 0.2266(3) 0.16451(6) 0.0294(4) Uani . . 1.000
O O72 0.61594(7) 0.0487(3) 0.25716(6) 0.0289(4) Uani . . 1.000
N N2 0.60292(9) 0.0208(3) 0.38653(8) 0.0256(4) Uani . . 1.000
N N4 0.33826(9) 0.5017(3) 0.41022(7) 0.0285(4) Uani . . 1.000
C C1 0.48933(9) 0.2550(3) 0.27992(8) 0.0206(5) Uani . . 1.000
C C2 0.52125(9) 0.1695(4) 0.35351(8) 0.0204(4) Uani . . 1.000
C C3 0.47011(10) 0.2523(4) 0.39568(8) 0.0221(4) Uani . . 1.000
C C4 0.38975(10) 0.4128(4) 0.36407(8) 0.0223(5) Uani . . 1.000
C C5 0.35669(10) 0.4984(4) 0.29270(8) 0.0227(5) Uani . . 1.000
C C6 0.40726(10) 0.4151(4) 0.25135(8) 0.0223(4) Uani . . 1.000
C C7 0.53946(10) 0.1708(4) 0.23010(8) 0.0228(5) Uani . . 1.000
N N11 0.78397(10) 0.4026(4) 0.33388(8) 0.0282(5) Uani . . 1.000
N N21 0.76734(10) 0.4825(4) 0.44316(9) 0.0285(5) Uani . . 1.000
N N31 0.89382(9) 0.6570(4) 0.42606(9) 0.0288(4) Uani . . 1.000
C C11 0.81492(10) 0.5117(4) 0.40054(8) 0.0230(5) Uani . . 1.000
O O1W 0.90079(9) 0.7701(4) 0.57151(7) 0.0369(4) Uani . . 1.000
H H3 0.49060 0.19820 0.44580 0.0270 Uiso calc R 1.000
H H5 0.30100 0.61100 0.27240 0.0270 Uiso calc R 1.000
H H6 0.38520 0.46920 0.20130 0.0270 Uiso calc R 1.000
H H2A 0.6092(12) -0.087(5) 0.4263(10) 0.032(5) Uiso . . 1.000
H H2B 0.6236(13) -0.076(5) 0.3542(11) 0.047(6) Uiso . . 1.000
H H11 0.7312(13) 0.315(4) 0.3139(10) 0.033(5) Uiso . . 1.000
H H12 0.8126(14) 0.429(5) 0.3059(11) 0.042(5) Uiso . . 1.000
H H21 0.7179(14) 0.360(5) 0.4284(11) 0.048(6) Uiso . . 1.000
H H22 0.7934(11) 0.543(4) 0.4844(10) 0.025(5) Uiso . . 1.000
H H31 0.9161(12) 0.716(5) 0.4697(12) 0.045(6) Uiso . . 1.000
H H32 0.9241(12) 0.694(4) 0.3997(11) 0.038(5) Uiso . . 1.000
H H11W 0.9251(15) 0.964(7) 0.5948(13) 0.067(8) Uiso . . 1.000
H H12W 0.9331(17) 0.608(7) 0.6043(14) 0.085(9) Uiso . . 1.000

loop_
_atom_type_symbol
_atom_type_description
_atom_type_scat_dispersion_real
_atom_type_scat_dispersion_imag
_atom_type_scat_source
C C 0.0033 0.0016 'International Tables Vol C Tables 4.2.6.8 and 6.1.1.4'
H H 0.0000 0.0000 'International Tables Vol C Tables 4.2.6.8 and 6.1.1.4'
N N 0.0061 0.0033 'International Tables Vol C Tables 4.2.6.8 and 6.1.1.4'
O O 0.0106 0.0060 'International Tables Vol C Tables 4.2.6.8 and 6.1.1.4'

loop_
_geom_angle_atom_site_label_1
_geom_angle_atom_site_label_2
_geom_angle_atom_site_label_3
_geom_angle
_geom_angle_publ_flag
H11W O1W H12W 98(2) no
O41 N4 O42 122.98(15) no
O42 N4 C4 118.51(13) no
O41 N4 C4 118.48(14) no
C2 N2 H2A 114.9(14) no
C2 N2 H2B 111.2(14) no
H2A N2 H2B 120.1(18) no
C11 N11 H12 121.3(15) no
H11 N11 H12 114.9(19) no
C11 N11 H11 123.6(13) no
C11 N21 H21 119.4(14) no
C11 N21 H22 113.6(13) no
H21 N21 H22 125.5(19) no
H31 N31 H32 117(2) no
C11 N31 H32 121.6(14) no
C11 N31 H31 121.3(14) no
C6 C1 C7 118.56(13) no
C2 C1 C6 118.85(14) no
C2 C1 C7 122.57(13) no
C1 C2 C3 118.93(14) no
N2 C2 C3 118.46(14) no
N2 C2 C1 122.55(14) no
C2 C3 C4 119.23(14) no
N4 C4 C5 118.84(14) no
N4 C4 C3 117.83(13) no
C3 C4 C5 123.31(15) no
C4 C5 C6 117.20(15) no
C1 C6 C5 122.47(14) no
O72 C7 C1 118.07(13) no
O71 C7 O72 124.37(15) no
O71 C7 C1 117.57(14) no
C2 C3 H3 120.00 no
C4 C3 H3 120.00 no
C6 C5 H5 121.00 no
C4 C5 H5 121.00 no
C5 C6 H6 119.00 no
C1 C6 H6 119.00 no
N11 C11 N21 120.63(16) no
N11 C11 N31 120.25(16) no
N21 C11 N31 119.12(15) no

loop_
_geom_bond_atom_site_label_1
_geom_bond_atom_site_label_2
_geom_bond_distance
_geom_bond_publ_flag
O41 N4 1.2147(17) no
O42 N4 1.206(2) no
O71 C7 1.2442(19) no
O72 C7 1.252(2) no
O1W H11W 0.88(3) no
O1W H12W 0.91(3) no
N2 C2 1.374(2) no
N4 C4 1.465(2) no
N2 H2B 0.89(2) no
N2 H2A 0.858(19) no
N11 C11 1.303(2) no
N21 C11 1.322(2) no
N31 C11 1.317(2) no
N11 H12 0.84(2) no
N11 H11 0.87(2) no
N21 H22 0.810(18) no
N21 H21 0.88(2) no
N31 H31 0.84(2) no
N31 H32 0.84(2) no
C1 C7 1.504(2) no
C1 C6 1.387(2) no
C1 C2 1.401(2) no
C2 C3 1.392(2) no
C3 C4 1.372(2) no
C4 C5 1.362(2) no
C5 C6 1.372(2) no
C3 H3 0.9500 no
C5 H5 0.9500 no
C6 H6 0.9500 no

loop_
_geom_hbond_atom_site_label_D
_geom_hbond_atom_site_label_H
_geom_hbond_atom_site_label_A
_geom_hbond_site_symmetry_A
_geom_hbond_distance_DH
_geom_hbond_distance_HA
_geom_hbond_distance_DA
_geom_hbond_angle_DHA
_geom_hbond_publ_flag
O1W H11W O71 4_565 0.88(3) 1.90(3) 2.755(2) 162(2) yes
O1W H12W O71 4_555 0.91(3) 1.83(3) 2.738(2) 175(2) yes
N2 H2A O41 3_656 0.858(19) 2.246(19) 3.101(2) 174.2(17) yes
N2 H2B O72 . 0.89(2) 1.93(2) 2.632(2) 133.9(17) yes
N11 H11 O72 . 0.87(2) 2.07(2) 2.935(2) 170.1(18) yes
N11 H12 O72 2_655 0.84(2) 2.01(2) 2.848(2) 173.5(18) yes
N21 H21 N2 . 0.88(2) 2.17(2) 3.049(2) 174(2) yes
N21 H22 O1W . 0.810(18) 2.156(18) 2.914(2) 155.7(18) yes
N31 H31 O1W . 0.84(2) 2.11(2) 2.863(2) 148.1(19) yes
N31 H32 O71 2_655 0.84(2) 2.02(2) 2.854(2) 173.9(15) yes
C6 H6 O71 . 0.95 2.42 2.747(2) 100 no

loop_
_geom_torsion_atom_site_label_1
_geom_torsion_atom_site_label_2
_geom_torsion_atom_site_label_3
_geom_torsion_atom_site_label_4
_geom_torsion
_geom_torsion_publ_flag
O42 N4 C4 C3 173.60(15) no
O41 N4 C4 C5 176.48(14) no
O42 N4 C4 C5 -5.2(2) no
O41 N4 C4 C3 -4.7(2) no
C7 C1 C2 C3 -179.10(13) no
C7 C1 C6 C5 179.42(14) no
C2 C1 C7 O71 173.25(14) no
C2 C1 C6 C5 1.1(2) no
C6 C1 C7 O71 -5.0(2) no
C6 C1 C7 O72 175.20(14) no
C7 C1 C2 N2 3.8(2) no
C2 C1 C7 O72 -6.6(2) no
C6 C1 C2 N2 -177.93(14) no
C6 C1 C2 C3 -0.9(2) no
C1 C2 C3 C4 0.4(2) no
N2 C2 C3 C4 177.64(14) no
C2 C3 C4 N4 -179.00(13) no
C2 C3 C4 C5 -0.3(2) no
N4 C4 C5 C6 179.19(13) no
C3 C4 C5 C6 0.5(2) no
C4 C5 C6 C1 -0.9(2) no
